data_7241450
loop_
_publ_author_name
'Wan, Xuxing'
'Wu, Songgu'
'Wang, Yan'
'Gong, Junbo'

_publ_section_title
;
 The formation mechanism of hollow spherulites and molecular conformation
 of curcumin and solvate
;
_journal_name_full CrystEngComm
_journal_paper_doi 10.1039/D0CE01230K
_journal_year 2020
_chemical_formula_moiety 'C21 H20 O6, C4 H8 O2'
_chemical_formula_sum 'C25 H28 O8'
_chemical_formula_weight 456.47
_space_group_crystal_system monoclinic
_space_group_IT_number 15
_space_group_name_Hall '-I 2ya'
_space_group_name_H-M_alt 'I 1 2/a 1'
_atom_sites_solution_hydrogens mixed
_atom_sites_solution_primary dual
_audit_creation_date 2020-07-10
_audit_creation_method
;
Olex2 1.3-alpha
(compiled 2020.05.07 svn.rd67b107b for OlexSys, GUI svn.r6105)
;
_audit_update_record
;
2020-07-14 deposited with the CCDC.	2020-11-04 downloaded from the CCDC.
;
_cell_angle_alpha 90
_cell_angle_beta 106.501(5)
_cell_angle_gamma 90
_cell_formula_units_Z 8
_cell_length_a 24.3727(11)
_cell_length_b 5.3458(2)
_cell_length_c 36.3946(17)
_cell_measurement_reflns_used 2303
_cell_measurement_temperature 159.99(10)
_cell_measurement_theta_max 53.3220
_cell_measurement_theta_min 3.9190
_cell_volume 4546.6(4)
_computing_cell_refinement 'CrysAlisPro 1.171.40.53 (Rigaku OD, 2019)'
_computing_data_collection 'CrysAlisPro 1.171.40.53 (Rigaku OD, 2019)'
_computing_data_reduction 'CrysAlisPro 1.171.40.53 (Rigaku OD, 2019)'
_computing_molecular_graphics 'Olex2 1.3-alpha (Dolomanov et al., 2009)'
_computing_publication_material 'Olex2 1.3-alpha (Dolomanov et al., 2009)'
_computing_structure_refinement 'SHELXL 2018/3 (Sheldrick, 2015)'
_computing_structure_solution 'SHELXT 2018/2 (Sheldrick, 2018)'
_diffrn_ambient_environment N~2~
_diffrn_ambient_temperature 159.99(10)
_diffrn_detector 'CCD plate'
_diffrn_detector_area_resol_mean 10.0000
_diffrn_detector_type HyPix
_diffrn_measured_fraction_theta_full 0.993
_diffrn_measured_fraction_theta_max 0.993
_diffrn_measurement_details
;
List of Runs (angles in degrees, time in seconds):

  # Type    Start    End  Width  t~exp~   \w     \q     \k     \f   Frames
#--------------------------------------------------------------------------
  1  \w    -41.00  36.00   0.50    1.00    --    0.82 -77.00 -60.00  154
  2  \w     -6.00  19.00   0.50    1.00    --    0.82-100.00 -78.00   50
  3  \w      4.00  29.00   0.50    1.00    --   -2.85-100.00 -78.00   50
  4  \w     39.00  89.00   0.50    1.00    --    0.82-179.00 -60.00  100
  5  \w     38.00 109.00   0.50    4.00    --   75.30-100.00 -78.00  142
  6  \w     17.00 116.00   0.50    4.00    --   75.30-125.00 -60.00  198
  7  \w     54.00  98.00   0.50    4.00    --   75.30-125.00  90.00   88
  8  \w     16.00  41.00   0.50    4.00    --   75.30-125.00  90.00   50
  9  \w     -4.00  76.00   0.50    1.00    --    0.82  57.00 120.00  160
 10  \w     97.00 122.00   0.50    4.00    --   75.30 100.00  26.00   50
 11  \w     88.00 155.00   0.50    4.00    --   75.30 125.00 -60.00  134
 12  \w     75.00 155.00   0.50    4.00    --   75.30 125.00 150.00  160
 13  \w    -28.00  61.00   0.50    1.00    --    0.82  57.00  90.00  178
 14  \w    -44.00 -19.00   0.50    1.00    --    0.82 100.00  26.00   50
 15  \w    -38.00   7.00   0.50    1.00    --   -2.85 100.00  26.00   90
 16  \w    -87.00 -62.00   0.50    4.00    --  -77.33 100.00  26.00   50
 17  \w    -81.00 -45.00   0.50    1.00    --   -2.85 179.00  30.00   72
 18  \w   -115.00   2.00   0.50    4.00    --  -77.33  77.00-150.00  234
 19  \w    -64.00 -38.00   0.50    4.00    --  -77.33 125.00-180.00   52
 20  \w   -153.00 -50.00   0.50    4.00    --  -77.33 -61.00  60.00  206
 21  \w   -125.00-100.00   0.50    4.00    --  -77.33-100.00 -78.00   50
 22  \w   -126.00 -45.00   0.50    4.00    --  -77.33 -61.00 -60.00  162
 23  \w   -138.00 -84.00   0.50    4.00    --  -77.33 -94.00 -30.00  108
 24  \w   -135.00 -81.00   0.50    4.00    --  -77.33-125.00-120.00  108
 25  \w   -138.00 -58.00   0.50    4.00    --  -77.33 -61.00 -30.00  160
 26  \w   -143.00 -52.00   0.50    4.00    --  -77.33 -61.00  90.00  182
 27  \w   -155.00 -81.00   0.50    4.00    --  -77.33-125.00  30.00  148
;
_diffrn_measurement_device 'four-circle diffractometer'
_diffrn_measurement_device_type 'ROD, Synergy Custom system, HyPix'
_diffrn_measurement_method '\w scans'
_diffrn_orient_matrix_type 'CrysAlisPro convention (1999,Acta A55,543-557)'
_diffrn_orient_matrix_UB_11 -0.0291307000
_diffrn_orient_matrix_UB_12 0.1056131000
_diffrn_orient_matrix_UB_13 0.0290832000
_diffrn_orient_matrix_UB_21 0.0587193000
_diffrn_orient_matrix_UB_22 0.0200886000
_diffrn_orient_matrix_UB_23 0.0302190000
_diffrn_orient_matrix_UB_31 0.0071284000
_diffrn_orient_matrix_UB_32 0.2673773000
_diffrn_orient_matrix_UB_33 -0.0137924000
_diffrn_radiation_monochromator mirror
_diffrn_radiation_probe x-ray
_diffrn_radiation_type 'Cu K\a'
_diffrn_radiation_wavelength 1.54184
_diffrn_reflns_av_R_equivalents 0.0547
_diffrn_reflns_av_unetI/netI 0.0457
_diffrn_reflns_Laue_measured_fraction_full 0.993
_diffrn_reflns_Laue_measured_fraction_max 0.993
_diffrn_reflns_limit_h_max 26
_diffrn_reflns_limit_h_min -25
_diffrn_reflns_limit_k_max 5
_diffrn_reflns_limit_k_min -5
_diffrn_reflns_limit_l_max 38
_diffrn_reflns_limit_l_min -39
_diffrn_reflns_number 14127
_diffrn_reflns_point_group_measured_fraction_full 0.993
_diffrn_reflns_point_group_measured_fraction_max 0.993
_diffrn_reflns_theta_full 56.513
_diffrn_reflns_theta_max 56.513
_diffrn_reflns_theta_min 3.783
_diffrn_source 'Rotating-anode X-ray tube'
_diffrn_source_type 'Rigaku (Cu) X-ray Source'
_exptl_absorpt_coefficient_mu 0.827
_exptl_absorpt_correction_T_max 1.00000
_exptl_absorpt_correction_T_min 0.73396
_exptl_absorpt_correction_type multi-scan
_exptl_absorpt_process_details
;
CrysAlisPro 1.171.40.53 (Rigaku Oxford Diffraction, 2019)
Empirical absorption correction using spherical harmonics,
 implemented in SCALE3 ABSPACK scaling algorithm.
;
_exptl_crystal_colour colourless
_exptl_crystal_colour_primary colourless
_exptl_crystal_density_diffrn 1.334
_exptl_crystal_description block
_exptl_crystal_F_000 1936
_exptl_crystal_size_max 0.1
_exptl_crystal_size_mid 0.08
_exptl_crystal_size_min 0.08
_refine_diff_density_max 0.233
_refine_diff_density_min -0.188
_refine_diff_density_rms 0.053
_refine_ls_extinction_method none
_refine_ls_goodness_of_fit_ref 1.035
_refine_ls_hydrogen_treatment mixed
_refine_ls_matrix_type full
_refine_ls_number_parameters 312
_refine_ls_number_reflns 2991
_refine_ls_number_restraints 3
_refine_ls_restrained_S_all 1.036
_refine_ls_R_factor_all 0.0889
_refine_ls_R_factor_gt 0.0554
_refine_ls_shift/su_max 0.000
_refine_ls_shift/su_mean 0.000
_refine_ls_structure_factor_coef Fsqd
_refine_ls_weighting_details 'w=1/[\s^2^(Fo^2^)+(0.0827P)^2^+4.3883P] where P=(Fo^2^+2Fc^2^)/3'
_refine_ls_weighting_scheme calc
_refine_ls_wR_factor_gt 0.1366
_refine_ls_wR_factor_ref 0.1571
_reflns_Friedel_coverage 0.000
_reflns_number_gt 2064
_reflns_number_total 2991
_reflns_threshold_expression 'I > 2\s(I)'
_cod_data_source_file d0ce01230k3.cif
_cod_data_source_block 034592_wxx_160k_2_d
_cod_database_code 7241450
_shelx_shelxl_version_number 2018/3
_chemical_oxdiff_formula 'C25 H28 O8'
_shelx_space_group_comment
;
The symmetry employed for this shelxl refinement is uniquely defined
by the following loop, which should always be used as a source of
symmetry information in preference to the above space-group names.
They are only intended as comments.
;
_shelx_estimated_absorpt_t_max 0.937
_shelx_estimated_absorpt_t_min 0.922
_reflns_odcompleteness_completeness 99.81
_reflns_odcompleteness_iscentric 1
_reflns_odcompleteness_theta 54.18
_olex2_refinement_description
;
1. Fixed Uiso
 At 1.2 times of:
  All C(H) groups, All C(H,H) groups
 At 1.5 times of:
  All C(H,H,H) groups
2. Restrained distances
 H4-O4
 0.9 with sigma of 0.02
 H5-O5 = H1-O1
 0.9 with sigma of 0.02
3.a Secondary CH2 refined with riding coordinates:
 C25(H25A,H25B), C22(H22A,H22B), C24(H24A,H24B), C23(H23A,H23B)
3.b Aromatic/amide H refined with riding coordinates:
 C7(H7), C6(H6), C3(H3), C13(H13), C10(H10), C15(H15), C8(H8), C4(H4A),
 C12(H12), C19(H19), C18(H18)
3.c Idealised Me refined as rotating group:
 C20(H20A,H20B,H20C), C21(H21A,H21B,H21C)
;
_olex2_submission_special_instructions 'No special instructions were received'
_oxdiff_exptl_absorpt_empirical_details
;
Empirical correction (ABSPACK) includes:
- Absorption correction using spherical harmonics
- Frame scaling
;
_oxdiff_exptl_absorpt_empirical_full_max 1.659
_oxdiff_exptl_absorpt_empirical_full_min 0.731

loop_
_space_group_symop_operation_xyz
'x, y, z'
'-x+1/2, y, -z'
'x+1/2, y+1/2, z+1/2'
'-x+1, y+1/2, -z+1/2'
'-x, -y, -z'
'x-1/2, -y, z'
'-x+1/2, -y+1/2, -z+1/2'
'x, -y+1/2, z+1/2'

loop_
_atom_site_label
_atom_site_type_symbol
_atom_site_fract_x
_atom_site_fract_y
_atom_site_fract_z
_atom_site_U_iso_or_equiv
_atom_site_adp_type
_atom_site_occupancy
_atom_site_site_symmetry_order
_atom_site_calc_flag
_atom_site_refinement_flags_posn
_atom_site_refinement_flags_adp
_atom_site_refinement_flags_occupancy
_atom_site_disorder_assembly
_atom_site_disorder_group
O1 O 0.57169(11) 0.1707(4) 0.59935(7) 0.0519(7) Uani 1 1 d D . . . .
O2 O 0.50672(10) 0.5639(4) 0.56970(7) 0.0527(7) Uani 1 1 d . . . . .
O3 O 0.67213(11) 1.1086(4) 0.44234(7) 0.0546(7) Uani 1 1 d . . . . .
O4 O 0.71632(11) 1.1507(4) 0.38758(8) 0.0546(7) Uani 1 1 d D . . . .
O6 O 0.85101(12) 0.8922(5) 0.22839(7) 0.0610(7) Uani 1 1 d . . . . .
O7 O 0.51072(11) 0.8096(5) 0.36535(7) 0.0615(7) Uani 1 1 d . . . . .
O5 O 0.91852(11) 0.5046(5) 0.25815(8) 0.0611(8) Uani 1 1 d D . . . .
O8 O 0.56973(12) 0.9229(5) 0.31168(8) 0.0675(8) Uani 1 1 d . . . . .
C5 C 0.62162(14) 0.6191(6) 0.52135(10) 0.0407(9) Uani 1 1 d . . . . .
C7 C 0.63897(14) 0.7765(6) 0.49418(9) 0.0423(9) Uani 1 1 d . . . . .
H7 H 0.623443 0.936602 0.490592 0.051 Uiso 1 1 calc R U . . .
C2 C 0.58684(15) 0.3171(6) 0.57347(9) 0.0414(9) Uani 1 1 d . . . . .
C1 C 0.55436(14) 0.5297(6) 0.55781(10) 0.0415(8) Uani 1 1 d . . . . .
C14 C 0.81679(15) 0.8126(6) 0.32072(10) 0.0453(9) Uani 1 1 d . . . . .
C11 C 0.73391(14) 0.9157(6) 0.39434(10) 0.0425(9) Uani 1 1 d . . . . .
C6 C 0.57284(15) 0.6774(6) 0.53265(10) 0.0455(9) Uani 1 1 d . . . . .
H6 H 0.552189 0.820632 0.522851 0.055 Uiso 1 1 calc R U . . .
C9 C 0.68946(15) 0.8786(6) 0.44638(10) 0.0442(9) Uani 1 1 d . . . . .
C3 C 0.63470(15) 0.2573(6) 0.56286(10) 0.0448(9) Uani 1 1 d . . . . .
H3 H 0.655904 0.116585 0.573253 0.054 Uiso 1 1 calc R U . . .
C13 C 0.78145(15) 0.9203(7) 0.34284(10) 0.0468(9) Uani 1 1 d . . . . .
H13 H 0.767892 1.081852 0.336536 0.056 Uiso 1 1 calc R U . . .
C10 C 0.72121(14) 0.7822(6) 0.42307(10) 0.0462(9) Uani 1 1 d . . . . .
H10 H 0.734438 0.618493 0.427287 0.055 Uiso 1 1 calc R U . . .
C15 C 0.81622(16) 0.9119(7) 0.28526(10) 0.0485(9) Uani 1 1 d . . . . .
H15 H 0.793063 1.049311 0.275903 0.058 Uiso 1 1 calc R U . . .
C8 C 0.67435(15) 0.7179(6) 0.47395(10) 0.0454(9) Uani 1 1 d . . . . .
H8 H 0.690952 0.559873 0.477758 0.054 Uiso 1 1 calc R U . . .
C4 C 0.65197(15) 0.4040(6) 0.53678(10) 0.0447(9) Uani 1 1 d . . . . .
H4A H 0.684185 0.358569 0.529466 0.054 Uiso 1 1 calc R U . . .
C12 C 0.76681(15) 0.8080(7) 0.37129(10) 0.0458(9) Uani 1 1 d . . . . .
H12 H 0.779077 0.643902 0.376776 0.055 Uiso 1 1 calc R U . . .
C17 C 0.88400(16) 0.6052(7) 0.27784(10) 0.0471(9) Uani 1 1 d . . . . .
C16 C 0.84888(16) 0.8127(7) 0.26370(10) 0.0475(9) Uani 1 1 d . . . . .
C19 C 0.85177(16) 0.6071(7) 0.33411(11) 0.0540(10) Uani 1 1 d . . . . .
H19 H 0.852883 0.536372 0.357659 0.065 Uiso 1 1 calc R U . . .
C20 C 0.46810(15) 0.7568(7) 0.55097(11) 0.0537(10) Uani 1 1 d . . . . .
H20A H 0.457117 0.729220 0.523791 0.081 Uiso 1 1 calc R U . . .
H20B H 0.486594 0.916464 0.556614 0.081 Uiso 1 1 calc R U . . .
H20C H 0.434684 0.753949 0.559955 0.081 Uiso 1 1 calc R U . . .
C18 C 0.88490(16) 0.5078(7) 0.31252(11) 0.0553(10) Uani 1 1 d . . . . .
H18 H 0.908327 0.371277 0.321931 0.066 Uiso 1 1 calc R U . . .
C25 C 0.51192(17) 0.9902(8) 0.30544(12) 0.0624(11) Uani 1 1 d . . . . .
H25A H 0.487648 0.859402 0.290890 0.075 Uiso 1 1 calc R U . . .
H25B H 0.504200 1.142820 0.290441 0.075 Uiso 1 1 calc R U . . .
C21 C 0.81361(18) 1.0943(7) 0.21135(11) 0.0602(11) Uani 1 1 d . . . . .
H21A H 0.818532 1.133092 0.186722 0.090 Uiso 1 1 calc R U . . .
H21B H 0.822665 1.238947 0.227591 0.090 Uiso 1 1 calc R U . . .
H21C H 0.774638 1.046142 0.208339 0.090 Uiso 1 1 calc R U . . .
C22 C 0.56824(18) 0.7450(9) 0.37194(11) 0.0664(12) Uani 1 1 d . . . . .
H22A H 0.576012 0.592397 0.386944 0.080 Uiso 1 1 calc R U . . .
H22B H 0.592095 0.876454 0.386628 0.080 Uiso 1 1 calc R U . . .
C24 C 0.4979(2) 1.0289(8) 0.34193(13) 0.0766(13) Uani 1 1 d . . . . .
H24A H 0.519737 1.169109 0.355538 0.092 Uiso 1 1 calc R U . . .
H24B H 0.457570 1.068461 0.336685 0.092 Uiso 1 1 calc R U . . .
C23 C 0.5830(2) 0.7074(9) 0.33555(13) 0.0843(15) Uani 1 1 d . . . . .
H23A H 0.623571 0.671251 0.341145 0.101 Uiso 1 1 calc R U . . .
H23B H 0.562047 0.564809 0.322073 0.101 Uiso 1 1 calc R U . . .
H4 H 0.6982(15) 1.165(7) 0.4074(9) 0.070(13) Uiso 1 1 d D . . . .
H1 H 0.5389(11) 0.205(7) 0.6055(10) 0.056(11) Uiso 1 1 d D . . . .
H5 H 0.915(2) 0.562(9) 0.2335(8) 0.105(18) Uiso 1 1 d D . . . .

loop_
_atom_site_aniso_label
_atom_site_aniso_U_11
_atom_site_aniso_U_22
_atom_site_aniso_U_33
_atom_site_aniso_U_23
_atom_site_aniso_U_13
_atom_site_aniso_U_12
O1 0.0606(17) 0.0439(14) 0.0564(16) 0.0063(12) 0.0250(14) -0.0027(13)
O2 0.0527(15) 0.0471(15) 0.0655(16) 0.0071(12) 0.0282(13) 0.0062(12)
O3 0.0741(17) 0.0269(14) 0.0733(18) 0.0019(12) 0.0381(14) 0.0053(12)
O4 0.0741(18) 0.0308(14) 0.0695(18) 0.0058(12) 0.0377(15) 0.0058(12)
O6 0.0818(19) 0.0550(16) 0.0548(16) 0.0122(13) 0.0333(14) 0.0174(14)
O7 0.0657(18) 0.0575(16) 0.0693(18) 0.0120(14) 0.0320(14) 0.0017(14)
O5 0.0758(19) 0.0590(17) 0.0585(18) 0.0099(14) 0.0352(16) 0.0159(14)
O8 0.0705(19) 0.0765(19) 0.0644(18) 0.0100(15) 0.0337(15) 0.0007(16)
C5 0.047(2) 0.0279(19) 0.050(2) -0.0068(16) 0.0178(17) -0.0027(16)
C7 0.052(2) 0.0275(18) 0.050(2) -0.0018(16) 0.0190(19) 0.0005(16)
C2 0.048(2) 0.036(2) 0.042(2) -0.0024(16) 0.0166(17) -0.0068(17)
C1 0.045(2) 0.035(2) 0.048(2) -0.0047(17) 0.0201(17) -0.0003(17)
C14 0.055(2) 0.038(2) 0.047(2) 0.0008(17) 0.0209(18) -0.0028(17)
C11 0.049(2) 0.034(2) 0.047(2) -0.0026(16) 0.0169(17) -0.0006(16)
C6 0.055(2) 0.0293(18) 0.055(2) 0.0008(17) 0.0197(19) 0.0025(16)
C9 0.049(2) 0.034(2) 0.052(2) 0.0000(17) 0.0182(18) -0.0011(16)
C3 0.051(2) 0.0322(19) 0.052(2) 0.0015(16) 0.0149(18) 0.0000(16)
C13 0.056(2) 0.0373(19) 0.051(2) 0.0017(17) 0.0211(19) 0.0011(17)
C10 0.053(2) 0.0341(19) 0.057(2) 0.0070(17) 0.0238(19) 0.0070(17)
C15 0.060(2) 0.038(2) 0.051(2) 0.0032(18) 0.0216(19) 0.0067(18)
C8 0.055(2) 0.0306(19) 0.054(2) -0.0001(17) 0.0199(19) 0.0051(16)
C4 0.047(2) 0.036(2) 0.053(2) -0.0054(17) 0.0185(18) -0.0013(17)
C12 0.054(2) 0.0352(19) 0.052(2) 0.0008(17) 0.0204(18) 0.0009(17)
C17 0.056(2) 0.042(2) 0.048(2) -0.0001(18) 0.0216(18) 0.0006(18)
C16 0.063(2) 0.041(2) 0.043(2) 0.0010(17) 0.0226(19) -0.0045(19)
C19 0.065(2) 0.048(2) 0.054(2) 0.0136(19) 0.024(2) 0.010(2)
C20 0.051(2) 0.046(2) 0.068(3) -0.0042(19) 0.023(2) 0.0018(19)
C18 0.067(3) 0.050(2) 0.056(2) 0.0090(19) 0.029(2) 0.012(2)
C25 0.067(3) 0.058(3) 0.067(3) 0.007(2) 0.028(2) 0.000(2)
C21 0.082(3) 0.043(2) 0.059(3) 0.0110(19) 0.025(2) 0.011(2)
C22 0.061(3) 0.083(3) 0.055(3) 0.009(2) 0.017(2) -0.004(2)
C24 0.103(4) 0.061(3) 0.081(3) 0.018(2) 0.050(3) 0.013(3)
C23 0.100(4) 0.091(4) 0.072(3) 0.022(3) 0.042(3) 0.035(3)

loop_
_atom_type_symbol
_atom_type_description
_atom_type_scat_dispersion_real
_atom_type_scat_dispersion_imag
_atom_type_scat_source
C C 0.0181 0.0091 'International Tables Vol C Tables 4.2.6.8 and 6.1.1.4'
H H 0.0000 0.0000 'International Tables Vol C Tables 4.2.6.8 and 6.1.1.4'
O O 0.0492 0.0322 'International Tables Vol C Tables 4.2.6.8 and 6.1.1.4'

loop_
_geom_angle_atom_site_label_1
_geom_angle_atom_site_label_2
_geom_angle_atom_site_label_3
_geom_angle
_geom_angle_site_symmetry_1
_geom_angle_site_symmetry_3
_geom_angle_publ_flag
C2 O1 H1 119(2) . . ?
C1 O2 C20 116.8(3) . . ?
C11 O4 H4 97(2) . . ?
C16 O6 C21 116.8(3) . . ?
C22 O7 C24 110.1(3) . . ?
C17 O5 H5 119(3) . . ?
C25 O8 C23 110.4(3) . . ?
C6 C5 C7 120.5(3) . . ?
C4 C5 C7 121.9(3) . . ?
C4 C5 C6 117.6(3) . . ?
C5 C7 H7 116.4 . . ?
C8 C7 C5 127.3(3) . . ?
C8 C7 H7 116.4 . . ?
O1 C2 C1 121.0(3) . . ?
O1 C2 C3 119.0(3) . . ?
C3 C2 C1 120.1(3) . . ?
O2 C1 C2 114.3(3) . . ?
O2 C1 C6 127.1(3) . . ?
C6 C1 C2 118.6(3) . . ?
C15 C14 C13 120.7(3) . . ?
C19 C14 C13 121.3(3) . . ?
C19 C14 C15 118.0(3) . . ?
O4 C11 C10 120.2(3) . . ?
O4 C11 C12 118.4(3) . . ?
C10 C11 C12 121.4(3) . . ?
C5 C6 H6 118.9 . . ?
C1 C6 C5 122.2(3) . . ?
C1 C6 H6 118.9 . . ?
O3 C9 C10 120.0(3) . . ?
O3 C9 C8 120.3(3) . . ?
C10 C9 C8 119.7(3) . . ?
C2 C3 H3 119.6 . . ?
C2 C3 C4 120.7(3) . . ?
C4 C3 H3 119.6 . . ?
C14 C13 H13 117.1 . . ?
C12 C13 C14 125.8(3) . . ?
C12 C13 H13 117.1 . . ?
C11 C10 C9 123.6(3) . . ?
C11 C10 H10 118.2 . . ?
C9 C10 H10 118.2 . . ?
C14 C15 H15 119.1 . . ?
C16 C15 C14 121.9(3) . . ?
C16 C15 H15 119.1 . . ?
C7 C8 C9 125.5(3) . . ?
C7 C8 H8 117.2 . . ?
C9 C8 H8 117.2 . . ?
C5 C4 H4A 119.6 . . ?
C3 C4 C5 120.8(3) . . ?
C3 C4 H4A 119.6 . . ?
C11 C12 H12 116.9 . . ?
C13 C12 C11 126.3(3) . . ?
C13 C12 H12 116.9 . . ?
O5 C17 C16 121.5(3) . . ?
C18 C17 O5 119.2(3) . . ?
C18 C17 C16 119.3(3) . . ?
O6 C16 C15 126.8(3) . . ?
O6 C16 C17 114.0(3) . . ?
C15 C16 C17 119.1(3) . . ?
C14 C19 H19 119.9 . . ?
C18 C19 C14 120.2(3) . . ?
C18 C19 H19 119.9 . . ?
O2 C20 H20A 109.5 . . ?
O2 C20 H20B 109.5 . . ?
O2 C20 H20C 109.5 . . ?
H20A C20 H20B 109.5 . . ?
H20A C20 H20C 109.5 . . ?
H20B C20 H20C 109.5 . . ?
C17 C18 C19 121.5(4) . . ?
C17 C18 H18 119.3 . . ?
C19 C18 H18 119.3 . . ?
O8 C25 H25A 109.3 . . ?
O8 C25 H25B 109.3 . . ?
O8 C25 C24 111.5(4) . . ?
H25A C25 H25B 108.0 . . ?
C24 C25 H25A 109.3 . . ?
C24 C25 H25B 109.3 . . ?
O6 C21 H21A 109.5 . . ?
O6 C21 H21B 109.5 . . ?
O6 C21 H21C 109.5 . . ?
H21A C21 H21B 109.5 . . ?
H21A C21 H21C 109.5 . . ?
H21B C21 H21C 109.5 . . ?
O7 C22 H22A 109.3 . . ?
O7 C22 H22B 109.3 . . ?
O7 C22 C23 111.5(3) . . ?
H22A C22 H22B 108.0 . . ?
C23 C22 H22A 109.3 . . ?
C23 C22 H22B 109.3 . . ?
O7 C24 C25 110.7(3) . . ?
O7 C24 H24A 109.5 . . ?
O7 C24 H24B 109.5 . . ?
C25 C24 H24A 109.5 . . ?
C25 C24 H24B 109.5 . . ?
H24A C24 H24B 108.1 . . ?
O8 C23 C22 111.4(4) . . ?
O8 C23 H23A 109.4 . . ?
O8 C23 H23B 109.4 . . ?
C22 C23 H23A 109.4 . . ?
C22 C23 H23B 109.4 . . ?
H23A C23 H23B 108.0 . . ?

loop_
_geom_bond_atom_site_label_1
_geom_bond_atom_site_label_2
_geom_bond_distance
_geom_bond_site_symmetry_2
_geom_bond_publ_flag
O1 C2 1.354(4) . ?
O1 H1 0.908(19) . ?
O2 C1 1.362(4) . ?
O2 C20 1.431(4) . ?
O3 C9 1.295(4) . ?
O4 C11 1.328(4) . ?
O4 H4 0.951(19) . ?
O6 C16 1.368(4) . ?
O6 C21 1.436(4) . ?
O7 C22 1.397(5) . ?
O7 C24 1.430(5) . ?
O5 C17 1.361(4) . ?
O5 H5 0.93(2) . ?
O8 C25 1.409(5) . ?
O8 C23 1.423(5) . ?
C5 C7 1.450(5) . ?
C5 C6 1.399(5) . ?
C5 C4 1.396(5) . ?
C7 H7 0.9300 . ?
C7 C8 1.321(5) . ?
C2 C1 1.409(5) . ?
C2 C3 1.367(5) . ?
C1 C6 1.378(5) . ?
C14 C13 1.454(5) . ?
C14 C15 1.392(5) . ?
C14 C19 1.391(5) . ?
C11 C10 1.372(5) . ?
C11 C12 1.435(5) . ?
C6 H6 0.9300 . ?
C9 C10 1.399(5) . ?
C9 C8 1.446(5) . ?
C3 H3 0.9300 . ?
C3 C4 1.386(5) . ?
C13 H13 0.9300 . ?
C13 C12 1.330(5) . ?
C10 H10 0.9300 . ?
C15 H15 0.9300 . ?
C15 C16 1.373(5) . ?
C8 H8 0.9300 . ?
C4 H4A 0.9300 . ?
C12 H12 0.9300 . ?
C17 C16 1.406(5) . ?
C17 C18 1.360(5) . ?
C19 H19 0.9300 . ?
C19 C18 1.383(5) . ?
C20 H20A 0.9600 . ?
C20 H20B 0.9600 . ?
C20 H20C 0.9600 . ?
C18 H18 0.9300 . ?
C25 H25A 0.9700 . ?
C25 H25B 0.9700 . ?
C25 C24 1.477(6) . ?
C21 H21A 0.9600 . ?
C21 H21B 0.9600 . ?
C21 H21C 0.9600 . ?
C22 H22A 0.9700 . ?
C22 H22B 0.9700 . ?
C22 C23 1.482(6) . ?
C24 H24A 0.9700 . ?
C24 H24B 0.9700 . ?
C23 H23A 0.9700 . ?
C23 H23B 0.9700 . ?

loop_
_geom_torsion_atom_site_label_1
_geom_torsion_atom_site_label_2
_geom_torsion_atom_site_label_3
_geom_torsion_atom_site_label_4
_geom_torsion
_geom_torsion_site_symmetry_1
_geom_torsion_site_symmetry_2
_geom_torsion_site_symmetry_3
_geom_torsion_site_symmetry_4
_geom_torsion_publ_flag
O1 C2 C1 O2 -2.7(4) . . . . ?
O1 C2 C1 C6 177.6(3) . . . . ?
O1 C2 C3 C4 -179.3(3) . . . . ?
O2 C1 C6 C5 -177.6(3) . . . . ?
O3 C9 C10 C11 -2.6(6) . . . . ?
O3 C9 C8 C7 6.5(6) . . . . ?
O4 C11 C10 C9 0.6(5) . . . . ?
O4 C11 C12 C13 -0.8(5) . . . . ?
O7 C22 C23 O8 56.2(5) . . . . ?
O5 C17 C16 O6 2.9(5) . . . . ?
O5 C17 C16 C15 -178.0(3) . . . . ?
O5 C17 C18 C19 178.3(4) . . . . ?
O8 C25 C24 O7 -57.0(5) . . . . ?
C5 C7 C8 C9 178.4(3) . . . . ?
C7 C5 C6 C1 178.7(3) . . . . ?
C7 C5 C4 C3 179.7(3) . . . . ?
C2 C1 C6 C5 1.9(5) . . . . ?
C2 C3 C4 C5 1.4(5) . . . . ?
C1 C2 C3 C4 0.1(5) . . . . ?
C14 C13 C12 C11 177.3(3) . . . . ?
C14 C15 C16 O6 178.9(3) . . . . ?
C14 C15 C16 C17 -0.1(5) . . . . ?
C14 C19 C18 C17 -0.5(6) . . . . ?
C6 C5 C7 C8 -162.3(4) . . . . ?
C6 C5 C4 C3 -1.2(5) . . . . ?
C3 C2 C1 O2 177.9(3) . . . . ?
C3 C2 C1 C6 -1.7(5) . . . . ?
C13 C14 C15 C16 -179.6(3) . . . . ?
C13 C14 C19 C18 179.9(4) . . . . ?
C10 C11 C12 C13 180.0(4) . . . . ?
C10 C9 C8 C7 -171.2(3) . . . . ?
C15 C14 C13 C12 161.4(4) . . . . ?
C15 C14 C19 C18 0.3(5) . . . . ?
C8 C9 C10 C11 175.2(3) . . . . ?
C4 C5 C7 C8 16.9(5) . . . . ?
C4 C5 C6 C1 -0.5(5) . . . . ?
C12 C11 C10 C9 179.8(3) . . . . ?
C16 C17 C18 C19 0.4(6) . . . . ?
C19 C14 C13 C12 -18.2(6) . . . . ?
C19 C14 C15 C16 0.0(5) . . . . ?
C20 O2 C1 C2 -171.9(3) . . . . ?
C20 O2 C1 C6 7.6(5) . . . . ?
C18 C17 C16 O6 -179.3(3) . . . . ?
C18 C17 C16 C15 -0.1(5) . . . . ?
C25 O8 C23 C22 -54.7(5) . . . . ?
C21 O6 C16 C15 -2.6(5) . . . . ?
C21 O6 C16 C17 176.5(3) . . . . ?
C22 O7 C24 C25 56.9(5) . . . . ?
C24 O7 C22 C23 -56.6(5) . . . . ?
C23 O8 C25 C24 55.6(5) . . . . ?
